data_1553568
loop_
_publ_author_name
'Cheng, Cang'
'Lu, Xuehe'
'Ge, Luo'
'Chen, Jie'
'Cao, Weiguo'
'Wu, Xiaoyu'
'Zhao, Gang'

_publ_section_title
;
 Effective asymmetric vinylogous Mannich reaction of isatin imines with
 \a,\a-dicyanoolefins in the presence of a simple chiral amide phosphonium
 bifunctional phase transfer catalyst
;
_journal_issue 1
_journal_name_full 'Organic Chemistry Frontiers'
_journal_page_first 101
_journal_paper_doi 10.1039/C6QO00546B
_journal_volume 4
_journal_year 2017
_chemical_formula_sum 'C33 H30 N4 O3'
_chemical_formula_weight 530.61
_space_group_IT_number 4
_space_group_name_Hall 'P 2yb'
_space_group_name_H-M_alt 'P 1 21 1'
_symmetry_cell_setting monoclinic
_symmetry_space_group_name_H-M 'P 1 21 1'
_atom_sites_solution_hydrogens geom
_atom_sites_solution_primary direct
_atom_sites_solution_secondary difmap
_audit_creation_method SHELXL-97
_audit_update_record
;
2016-07-28 deposited with the CCDC.
2016-10-20 downloaded from the CCDC.
;
_cell_angle_alpha 90.00
_cell_angle_beta 99.650(7)
_cell_angle_gamma 90.00
_cell_formula_units_Z 2
_cell_length_a 8.902(6)
_cell_length_b 13.209(9)
_cell_length_c 12.059(8)
_cell_measurement_reflns_used 3514
_cell_measurement_temperature 296(2)
_cell_measurement_theta_max 27.64
_cell_measurement_theta_min 2.30
_cell_volume 1397.9(16)
_computing_cell_refinement 'Bruker SAINT'
_computing_data_collection 'Bruker APEX2'
_computing_data_reduction 'Bruker SAINT'
_computing_molecular_graphics 'Bruker SHELXTL'
_computing_publication_material 'Bruker SHELXTL'
_computing_structure_refinement 'SHELXL-97 (Sheldrick, 2008)'
_computing_structure_solution 'SHELXS-97 (Sheldrick, 2008)'
_diffrn_ambient_temperature 296(2)
_diffrn_measured_fraction_theta_full 0.997
_diffrn_measured_fraction_theta_max 0.997
_diffrn_measurement_device_type 'Bruker APEX-II CCD'
_diffrn_measurement_method '\f and \w scans'
_diffrn_radiation_monochromator graphite
_diffrn_radiation_source 'fine-focus sealed tube'
_diffrn_radiation_type MoK\a
_diffrn_radiation_wavelength 0.71073
_diffrn_reflns_av_R_equivalents 0.0141
_diffrn_reflns_av_sigmaI/netI 0.0258
_diffrn_reflns_limit_h_max 10
_diffrn_reflns_limit_h_min -8
_diffrn_reflns_limit_k_max 15
_diffrn_reflns_limit_k_min -15
_diffrn_reflns_limit_l_max 11
_diffrn_reflns_limit_l_min -14
_diffrn_reflns_number 7296
_diffrn_reflns_theta_full 25.05
_diffrn_reflns_theta_max 25.05
_diffrn_reflns_theta_min 2.30
_exptl_absorpt_coefficient_mu 0.082
_exptl_absorpt_correction_T_max 0.9822
_exptl_absorpt_correction_T_min 0.9814
_exptl_absorpt_correction_type multi-scan
_exptl_absorpt_process_details sadabs
_exptl_crystal_density_diffrn 1.261
_exptl_crystal_density_method 'not measured'
_exptl_crystal_description block
_exptl_crystal_F_000 560
_exptl_crystal_size_max 0.23
_exptl_crystal_size_mid 0.22
_exptl_crystal_size_min 0.22
_refine_diff_density_max 0.130
_refine_diff_density_min -0.120
_refine_diff_density_rms 0.028
_refine_ls_abs_structure_details 'Flack H D (1983), Acta Cryst. A39, 876-881'
_refine_ls_abs_structure_Flack -1.3(10)
_refine_ls_extinction_coef 0.0210(17)
_refine_ls_extinction_expression Fc^*^=kFc[1+0.001xFc^2^\l^3^/sin(2\q)]^-1/4^
_refine_ls_extinction_method SHELXL
_refine_ls_goodness_of_fit_ref 1.051
_refine_ls_hydrogen_treatment constr
_refine_ls_matrix_type full
_refine_ls_number_parameters 365
_refine_ls_number_reflns 4801
_refine_ls_number_restraints 1
_refine_ls_restrained_S_all 1.051
_refine_ls_R_factor_all 0.0389
_refine_ls_R_factor_gt 0.0335
_refine_ls_shift/su_max 0.000
_refine_ls_shift/su_mean 0.000
_refine_ls_structure_factor_coef Fsqd
_refine_ls_weighting_details 'calc w=1/[\s^2^(Fo^2^)+(0.0385P)^2^+0.1455P] where P=(Fo^2^+2Fc^2^)/3'
_refine_ls_weighting_scheme calc
_refine_ls_wR_factor_gt 0.0782
_refine_ls_wR_factor_ref 0.0823
_reflns_number_gt 4336
_reflns_number_total 4801
_reflns_threshold_expression >2sigma(I)
_cod_data_source_file c6qo00546b2.cif
_cod_data_source_block 160513a_0m
_cod_depositor_comments
;
The following automatic conversions were performed:

data item '_symmetry_cell_setting' value 'Monoclinic' was changed to
'monoclinic' in accordance with the
/home/saulius/struct/COD-crude-data/automatic-downloads/DataCite-retrospective/RSC/depositions/lib/dictionaries/cif_core.dic
dictionary named 'cif_core.dic' version 2.4.2 last updated on
2011-04-26.

Automatic conversion script
Id: cif_fix_values 6909 2019-04-08 15:41:33Z antanas 
;
_cod_original_cell_volume 1397.8(16)
_cod_original_sg_symbol_H-M P2(1)
_cod_database_code 1553568

loop_
_symmetry_equiv_pos_as_xyz
'x, y, z'
'-x, y+1/2, -z'

loop_
_atom_site_label
_atom_site_type_symbol
_atom_site_fract_x
_atom_site_fract_y
_atom_site_fract_z
_atom_site_U_iso_or_equiv
_atom_site_adp_type
_atom_site_occupancy
_atom_site_symmetry_multiplicity
_atom_site_calc_flag
_atom_site_refinement_flags
C1 C 0.72667(19) 0.38606(14) 1.06757(14) 0.0407(4) Uani 1 1 d .
C2 C 0.6907(3) 0.49776(15) 1.06550(17) 0.0527(5) Uani 1 1 d .
H2A H 0.6198 0.5142 0.9977 0.063 Uiso 1 1 calc R
H2B H 0.7832 0.5366 1.0655 0.063 Uiso 1 1 calc R
C3 C 0.6209(3) 0.52443(17) 1.16866(18) 0.0614(6) Uani 1 1 d .
H3A H 0.6028 0.5968 1.1704 0.074 Uiso 1 1 calc R
H3B H 0.5239 0.4900 1.1651 0.074 Uiso 1 1 calc R
C4 C 0.7262(3) 0.49326(17) 1.27248(17) 0.0587(6) Uani 1 1 d .
C5 C 0.7547(3) 0.5543(2) 1.3673(2) 0.0782(8) Uani 1 1 d .
H5 H 0.7005 0.6142 1.3699 0.094 Uiso 1 1 calc R
C6 C 0.8628(4) 0.5265(3) 1.4574(2) 0.0941(10) Uani 1 1 d .
H6 H 0.8815 0.5681 1.5205 0.113 Uiso 1 1 calc R
C7 C 0.9433(4) 0.4383(3) 1.45534(18) 0.0914(10) Uani 1 1 d .
H7 H 1.0169 0.4207 1.5165 0.110 Uiso 1 1 calc R
C8 C 0.9150(3) 0.3742(2) 1.36103(17) 0.0702(7) Uani 1 1 d .
H8 H 0.9694 0.3143 1.3595 0.084 Uiso 1 1 calc R
C9 C 0.8048(2) 0.40136(17) 1.26993(15) 0.0539(5) Uani 1 1 d .
C10 C 0.7733(2) 0.33864(15) 1.16569(14) 0.0434(4) Uani 1 1 d .
C11 C 0.7911(2) 0.22892(15) 1.16765(15) 0.0457(4) Uani 1 1 d .
C12 C 0.7843(2) 0.17490(14) 1.07063(15) 0.0433(4) Uani 1 1 d .
C13 C 0.70595(19) 0.33041(13) 0.95592(14) 0.0369(4) Uani 1 1 d .
C14 C 0.54320(19) 0.33779(13) 0.89518(14) 0.0374(4) Uani 1 1 d .
C15 C 0.4132(2) 0.29299(15) 0.91829(16) 0.0472(4) Uani 1 1 d .
H15 H 0.4166 0.2495 0.9793 0.057 Uiso 1 1 calc R
C16 C 0.2760(2) 0.31404(17) 0.8484(2) 0.0589(6) Uani 1 1 d .
H16 H 0.1867 0.2833 0.8615 0.071 Uiso 1 1 calc R
C17 C 0.2723(2) 0.38028(18) 0.7598(2) 0.0607(6) Uani 1 1 d .
H17 H 0.1796 0.3933 0.7139 0.073 Uiso 1 1 calc R
C18 C 0.4021(2) 0.42814(16) 0.73699(16) 0.0527(5) Uani 1 1 d .
H18 H 0.3983 0.4733 0.6774 0.063 Uiso 1 1 calc R
C19 C 0.53784(18) 0.40569(14) 0.80674(14) 0.0399(4) Uani 1 1 d .
C20 C 0.7923(2) 0.39359(14) 0.87750(14) 0.0392(4) Uani 1 1 d .
C21 C 0.7255(2) 0.51149(15) 0.71663(16) 0.0513(5) Uani 1 1 d .
H21A H 0.6560 0.5011 0.6465 0.062 Uiso 1 1 calc R
H21B H 0.8275 0.4958 0.7033 0.062 Uiso 1 1 calc R
C22 C 0.7200(2) 0.62119(14) 0.74982(16) 0.0477(5) Uani 1 1 d .
C23 C 0.6161(3) 0.6862(2) 0.6913(2) 0.0875(8) Uani 1 1 d .
H23 H 0.5451 0.6620 0.6318 0.105 Uiso 1 1 calc R
C24 C 0.6159(4) 0.7884(2) 0.7200(3) 0.1125(12) Uani 1 1 d .
H24 H 0.5439 0.8317 0.6803 0.135 Uiso 1 1 calc R
C25 C 0.7203(3) 0.8250(2) 0.8059(3) 0.0803(7) Uani 1 1 d .
H25 H 0.7217 0.8936 0.8235 0.096 Uiso 1 1 calc R
C26 C 0.8227(3) 0.76115(19) 0.8660(2) 0.0679(6) Uani 1 1 d .
H26 H 0.8932 0.7858 0.9256 0.082 Uiso 1 1 calc R
C27 C 0.8218(2) 0.65954(17) 0.8385(2) 0.0587(5) Uani 1 1 d .
H27 H 0.8915 0.6162 0.8806 0.070 Uiso 1 1 calc R
C28 C 0.8033(2) 0.17268(17) 1.26908(16) 0.0546(5) Uani 1 1 d .
C29 C 0.8003(2) 0.17514(15) 0.87097(16) 0.0475(4) Uani 1 1 d .
C30 C 0.7581(2) 0.18690(15) 0.66453(15) 0.0455(4) Uani 1 1 d .
C31 C 0.7186(3) 0.07716(18) 0.6432(2) 0.0722(7) Uani 1 1 d .
H31A H 0.6184 0.0644 0.6594 0.108 Uiso 1 1 calc R
H31B H 0.7912 0.0357 0.6908 0.108 Uiso 1 1 calc R
H31C H 0.7211 0.0613 0.5659 0.108 Uiso 1 1 calc R
C32 C 0.9219(2) 0.2106(2) 0.65802(19) 0.0665(6) Uani 1 1 d .
H32A H 0.9873 0.1653 0.7062 0.100 Uiso 1 1 calc R
H32B H 0.9441 0.2791 0.6818 0.100 Uiso 1 1 calc R
H32C H 0.9386 0.2025 0.5819 0.100 Uiso 1 1 calc R
C33 C 0.6527(3) 0.25477(18) 0.58735(16) 0.0643(6) Uani 1 1 d .
H33A H 0.6789 0.3242 0.6044 0.096 Uiso 1 1 calc R
H33B H 0.5495 0.2428 0.5976 0.096 Uiso 1 1 calc R
H33C H 0.6623 0.2407 0.5108 0.096 Uiso 1 1 calc R
N1 N 0.76933(17) 0.22598(11) 0.96716(11) 0.0409(4) Uani 1 1 d .
N2 N 0.68567(17) 0.44130(11) 0.80099(12) 0.0422(4) Uani 1 1 d .
N3 N 0.8142(3) 0.12350(16) 1.34839(15) 0.0756(6) Uani 1 1 d .
N4 N 0.7849(2) 0.07237(13) 1.06724(15) 0.0635(5) Uani 1 1 d .
H4A H 0.7898 0.0381 1.1284 0.076 Uiso 1 1 calc R
H4B H 0.7804 0.0416 1.0039 0.076 Uiso 1 1 calc R
O1 O 0.92945(14) 0.40176(11) 0.88679(11) 0.0522(3) Uani 1 1 d .
O2 O 0.8827(2) 0.10241(12) 0.87548(12) 0.0770(5) Uani 1 1 d .
O3 O 0.72800(14) 0.21837(10) 0.77873(9) 0.0437(3) Uani 1 1 d .

loop_
_atom_site_aniso_label
_atom_site_aniso_U_11
_atom_site_aniso_U_22
_atom_site_aniso_U_33
_atom_site_aniso_U_23
_atom_site_aniso_U_13
_atom_site_aniso_U_12
C1 0.0447(10) 0.0424(10) 0.0353(9) -0.0023(8) 0.0074(7) -0.0034(8)
C2 0.0719(13) 0.0437(11) 0.0432(10) -0.0064(9) 0.0119(9) -0.0042(10)
C3 0.0805(15) 0.0474(11) 0.0603(13) -0.0106(10) 0.0235(11) -0.0033(11)
C4 0.0769(14) 0.0570(13) 0.0484(12) -0.0115(10) 0.0286(10) -0.0256(11)
C5 0.113(2) 0.0764(17) 0.0531(14) -0.0188(12) 0.0375(14) -0.0417(15)
C6 0.145(3) 0.090(2) 0.0525(16) -0.0181(15) 0.0335(17) -0.069(2)
C7 0.121(2) 0.113(3) 0.0351(12) 0.0086(14) -0.0023(13) -0.069(2)
C8 0.0878(16) 0.0818(17) 0.0374(11) 0.0045(10) 0.0004(11) -0.0392(13)
C9 0.0650(12) 0.0652(13) 0.0330(9) -0.0004(9) 0.0128(8) -0.0285(12)
C10 0.0482(11) 0.0483(10) 0.0338(9) -0.0007(8) 0.0070(8) -0.0109(9)
C11 0.0494(11) 0.0522(12) 0.0342(9) 0.0076(8) 0.0036(8) -0.0034(9)
C12 0.0449(10) 0.0454(11) 0.0382(9) 0.0078(8) 0.0027(7) 0.0023(8)
C13 0.0410(9) 0.0366(9) 0.0327(8) 0.0029(7) 0.0049(7) 0.0041(8)
C14 0.0390(9) 0.0379(9) 0.0357(9) -0.0062(7) 0.0077(7) 0.0032(8)
C15 0.0472(11) 0.0477(10) 0.0488(10) -0.0056(9) 0.0144(8) -0.0023(9)
C16 0.0402(11) 0.0634(15) 0.0729(14) -0.0138(12) 0.0092(10) -0.0058(9)
C17 0.0442(11) 0.0686(14) 0.0645(13) -0.0164(12) -0.0055(9) 0.0082(10)
C18 0.0563(12) 0.0536(12) 0.0449(10) -0.0013(9) -0.0013(8) 0.0146(10)
C19 0.0409(9) 0.0394(10) 0.0388(9) -0.0039(8) 0.0049(7) 0.0069(8)
C20 0.0402(10) 0.0399(10) 0.0379(9) -0.0006(8) 0.0077(7) 0.0016(8)
C21 0.0668(13) 0.0477(11) 0.0421(10) 0.0083(9) 0.0173(9) 0.0027(10)
C22 0.0537(12) 0.0451(11) 0.0459(10) 0.0111(9) 0.0136(9) 0.0040(9)
C23 0.103(2) 0.0608(16) 0.0851(18) 0.0083(14) -0.0244(15) 0.0161(14)
C24 0.137(3) 0.0587(16) 0.125(3) 0.0107(18) -0.026(2) 0.0342(18)
C25 0.096(2) 0.0459(13) 0.101(2) -0.0027(14) 0.0212(16) 0.0045(13)
C26 0.0677(15) 0.0633(15) 0.0736(15) -0.0091(12) 0.0140(12) -0.0118(12)
C27 0.0526(12) 0.0540(13) 0.0679(14) 0.0057(10) 0.0057(10) 0.0003(10)
C28 0.0668(13) 0.0566(12) 0.0374(10) 0.0053(10) -0.0003(9) -0.0104(10)
C29 0.0590(11) 0.0437(10) 0.0402(10) 0.0038(8) 0.0100(8) 0.0106(10)
C30 0.0551(11) 0.0480(11) 0.0352(9) -0.0081(8) 0.0133(8) 0.0003(9)
C31 0.1005(18) 0.0585(14) 0.0612(14) -0.0136(12) 0.0237(13) -0.0115(13)
C32 0.0597(13) 0.0867(17) 0.0572(12) -0.0058(12) 0.0215(10) -0.0005(12)
C33 0.0821(16) 0.0713(15) 0.0367(10) -0.0053(10) 0.0016(10) 0.0123(12)
N1 0.0508(9) 0.0401(8) 0.0315(7) 0.0040(6) 0.0056(6) 0.0080(7)
N2 0.0483(9) 0.0420(8) 0.0371(8) 0.0067(7) 0.0094(6) 0.0032(7)
N3 0.1096(17) 0.0695(13) 0.0422(10) 0.0126(10) -0.0030(10) -0.0218(12)
N4 0.0971(14) 0.0457(10) 0.0454(9) 0.0120(8) 0.0055(9) 0.0004(10)
O1 0.0399(7) 0.0609(8) 0.0569(8) 0.0043(7) 0.0112(6) -0.0018(6)
O2 0.1102(13) 0.0666(10) 0.0566(9) 0.0077(8) 0.0210(9) 0.0472(10)
O3 0.0526(7) 0.0475(7) 0.0316(6) -0.0006(5) 0.0086(5) 0.0108(6)

loop_
_atom_type_symbol
_atom_type_description
_atom_type_scat_dispersion_real
_atom_type_scat_dispersion_imag
_atom_type_scat_source
C C 0.0033 0.0016 'International Tables Vol C Tables 4.2.6.8 and 6.1.1.4'
H H 0.0000 0.0000 'International Tables Vol C Tables 4.2.6.8 and 6.1.1.4'
N N 0.0061 0.0033 'International Tables Vol C Tables 4.2.6.8 and 6.1.1.4'
O O 0.0106 0.0060 'International Tables Vol C Tables 4.2.6.8 and 6.1.1.4'

loop_
_geom_angle_atom_site_label_1
_geom_angle_atom_site_label_2
_geom_angle_atom_site_label_3
_geom_angle
C10 C1 C2 120.30(17)
C10 C1 C13 121.99(17)
C2 C1 C13 117.70(16)
C1 C2 C3 109.10(17)
C1 C2 H2A 109.9
C3 C2 H2A 109.9
C1 C2 H2B 109.9
C3 C2 H2B 109.9
H2A C2 H2B 108.3
C4 C3 C2 109.70(19)
C4 C3 H3A 109.7
C2 C3 H3A 109.7
C4 C3 H3B 109.7
C2 C3 H3B 109.7
H3A C3 H3B 108.2
C5 C4 C9 119.9(2)
C5 C4 C3 122.3(2)
C9 C4 C3 117.76(18)
C6 C5 C4 120.2(3)
C6 C5 H5 119.9
C4 C5 H5 119.9
C7 C6 C5 120.7(3)
C7 C6 H6 119.6
C5 C6 H6 119.6
C6 C7 C8 120.2(3)
C6 C7 H7 119.9
C8 C7 H7 119.9
C9 C8 C7 119.4(3)
C9 C8 H8 120.3
C7 C8 H8 120.3
C8 C9 C4 119.6(2)
C8 C9 C10 122.0(2)
C4 C9 C10 118.35(18)
C1 C10 C11 119.68(17)
C1 C10 C9 118.05(19)
C11 C10 C9 122.26(17)
C12 C11 C28 116.84(18)
C12 C11 C10 121.17(17)
C28 C11 C10 121.79(18)
N4 C12 C11 123.32(17)
N4 C12 N1 116.97(17)
C11 C12 N1 119.66(16)
N1 C13 C14 114.93(14)
N1 C13 C1 112.36(14)
C14 C13 C1 111.24(14)
N1 C13 C20 109.50(14)
C14 C13 C20 101.63(14)
C1 C13 C20 106.27(14)
C15 C14 C19 120.94(16)
C15 C14 C13 130.31(17)
C19 C14 C13 108.69(15)
C14 C15 C16 118.5(2)
C14 C15 H15 120.8
C16 C15 H15 120.8
C17 C16 C15 120.1(2)
C17 C16 H16 119.9
C15 C16 H16 119.9
C16 C17 C18 122.14(19)
C16 C17 H17 118.9
C18 C17 H17 118.9
C19 C18 C17 117.0(2)
C19 C18 H18 121.5
C17 C18 H18 121.5
C18 C19 C14 121.31(17)
C18 C19 N2 128.72(17)
C14 C19 N2 109.94(14)
O1 C20 N2 126.75(16)
O1 C20 C13 125.72(16)
N2 C20 C13 107.46(15)
N2 C21 C22 113.71(16)
N2 C21 H21A 108.8
C22 C21 H21A 108.8
N2 C21 H21B 108.8
C22 C21 H21B 108.8
H21A C21 H21B 107.7
C23 C22 C27 118.0(2)
C23 C22 C21 121.1(2)
C27 C22 C21 120.89(18)
C22 C23 C24 120.6(2)
C22 C23 H23 119.7
C24 C23 H23 119.7
C25 C24 C23 120.3(2)
C25 C24 H24 119.8
C23 C24 H24 119.8
C26 C25 C24 119.8(2)
C26 C25 H25 120.1
C24 C25 H25 120.1
C25 C26 C27 119.9(2)
C25 C26 H26 120.0
C27 C26 H26 120.0
C22 C27 C26 121.3(2)
C22 C27 H27 119.3
C26 C27 H27 119.3
N3 C28 C11 177.0(2)
O2 C29 O3 126.24(18)
O2 C29 N1 123.07(17)
O3 C29 N1 110.69(15)
C33 C30 C31 111.46(18)
C33 C30 O3 102.34(15)
C31 C30 O3 110.51(16)
C33 C30 C32 110.67(18)
C31 C30 C32 113.08(18)
O3 C30 C32 108.21(15)
C30 C31 H31A 109.5
C30 C31 H31B 109.5
H31A C31 H31B 109.5
C30 C31 H31C 109.5
H31A C31 H31C 109.5
H31B C31 H31C 109.5
C30 C32 H32A 109.5
C30 C32 H32B 109.5
H32A C32 H32B 109.5
C30 C32 H32C 109.5
H32A C32 H32C 109.5
H32B C32 H32C 109.5
C30 C33 H33A 109.5
C30 C33 H33B 109.5
H33A C33 H33B 109.5
C30 C33 H33C 109.5
H33A C33 H33C 109.5
H33B C33 H33C 109.5
C12 N1 C29 120.03(15)
C12 N1 C13 120.27(14)
C29 N1 C13 119.42(14)
C20 N2 C19 111.26(15)
C20 N2 C21 122.76(16)
C19 N2 C21 125.63(15)
C12 N4 H4A 120.0
C12 N4 H4B 120.0
H4A N4 H4B 120.0
C29 O3 C30 121.06(14)

loop_
_geom_bond_atom_site_label_1
_geom_bond_atom_site_label_2
_geom_bond_distance
C1 C10 1.342(3)
C1 C2 1.509(3)
C1 C13 1.518(2)
C2 C3 1.522(3)
C2 H2A 0.9700
C2 H2B 0.9700
C3 C4 1.491(3)
C3 H3A 0.9700
C3 H3B 0.9700
C4 C5 1.387(3)
C4 C9 1.404(3)
C5 C6 1.376(4)
C5 H5 0.9300
C6 C7 1.371(5)
C6 H6 0.9300
C7 C8 1.406(4)
C7 H7 0.9300
C8 C9 1.392(3)
C8 H8 0.9300
C9 C10 1.492(3)
C10 C11 1.458(3)
C11 C12 1.363(3)
C11 C28 1.420(3)
C12 N4 1.355(3)
C12 N1 1.405(2)
C13 N1 1.488(2)
C13 C14 1.513(2)
C13 C20 1.558(3)
C14 C15 1.369(3)
C14 C19 1.388(2)
C15 C16 1.391(3)
C15 H15 0.9300
C16 C17 1.377(3)
C16 H16 0.9300
C17 C18 1.385(3)
C17 H17 0.9300
C18 C19 1.383(3)
C18 H18 0.9300
C19 N2 1.410(2)
C20 O1 1.212(2)
C20 N2 1.362(2)
C21 N2 1.463(2)
C21 C22 1.506(3)
C21 H21A 0.9700
C21 H21B 0.9700
C22 C23 1.368(3)
C22 C27 1.377(3)
C23 C24 1.394(4)
C23 H23 0.9300
C24 C25 1.360(4)
C24 H24 0.9300
C25 C26 1.359(4)
C25 H25 0.9300
C26 C27 1.383(3)
C26 H26 0.9300
C27 H27 0.9300
C28 N3 1.147(3)
C29 O2 1.204(2)
C29 O3 1.318(2)
C29 N1 1.407(2)
C30 C33 1.502(3)
C30 C31 1.503(3)
C30 O3 1.505(2)
C30 C32 1.506(3)
C31 H31A 0.9600
C31 H31B 0.9600
C31 H31C 0.9600
C32 H32A 0.9600
C32 H32B 0.9600
C32 H32C 0.9600
C33 H33A 0.9600
C33 H33B 0.9600
C33 H33C 0.9600
N4 H4A 0.8600
N4 H4B 0.8600

loop_
_geom_hbond_atom_site_label_D
_geom_hbond_atom_site_label_H
_geom_hbond_atom_site_label_A
_geom_hbond_distance_DH
_geom_hbond_distance_HA
_geom_hbond_distance_DA
_geom_hbond_angle_DHA
N4 H4B O2 0.86 2.09 2.634(3) 121.0

loop_
_geom_torsion_atom_site_label_1
_geom_torsion_atom_site_label_2
_geom_torsion_atom_site_label_3
_geom_torsion_atom_site_label_4
_geom_torsion
C10 C1 C2 C3 -34.8(3)
C13 C1 C2 C3 144.30(17)
C1 C2 C3 C4 56.1(2)
C2 C3 C4 C5 137.3(2)
C2 C3 C4 C9 -38.9(3)
C9 C4 C5 C6 1.9(3)
C3 C4 C5 C6 -174.2(2)
C4 C5 C6 C7 -0.3(4)
C5 C6 C7 C8 -0.7(4)
C6 C7 C8 C9 0.1(3)
C7 C8 C9 C4 1.5(3)
C7 C8 C9 C10 177.71(19)
C5 C4 C9 C8 -2.5(3)
C3 C4 C9 C8 173.79(19)
C5 C4 C9 C10 -178.85(18)
C3 C4 C9 C10 -2.5(3)
C2 C1 C10 C11 173.10(18)
C13 C1 C10 C11 -6.0(3)
C2 C1 C10 C9 -6.7(3)
C13 C1 C10 C9 174.20(16)
C8 C9 C10 C1 -148.79(19)
C4 C9 C10 C1 27.4(3)
C8 C9 C10 C11 31.4(3)
C4 C9 C10 C11 -152.34(19)
C1 C10 C11 C12 10.2(3)
C9 C10 C11 C12 -169.97(17)
C1 C10 C11 C28 -164.34(18)
C9 C10 C11 C28 15.4(3)
C28 C11 C12 N4 1.6(3)
C10 C11 C12 N4 -173.20(18)
C28 C11 C12 N1 178.86(17)
C10 C11 C12 N1 4.0(3)
C10 C1 C13 N1 -10.5(2)
C2 C1 C13 N1 170.36(15)
C10 C1 C13 C14 119.95(18)
C2 C1 C13 C14 -59.2(2)
C10 C1 C13 C20 -130.25(18)
C2 C1 C13 C20 50.6(2)
N1 C13 C14 C15 57.5(2)
C1 C13 C14 C15 -71.6(2)
C20 C13 C14 C15 175.65(18)
N1 C13 C14 C19 -125.39(16)
C1 C13 C14 C19 105.50(16)
C20 C13 C14 C19 -7.26(17)
C19 C14 C15 C16 2.4(3)
C13 C14 C15 C16 179.23(17)
C14 C15 C16 C17 -1.4(3)
C15 C16 C17 C18 -0.2(3)
C16 C17 C18 C19 0.7(3)
C17 C18 C19 C14 0.3(3)
C17 C18 C19 N2 178.35(18)
C15 C14 C19 C18 -1.9(3)
C13 C14 C19 C18 -179.36(16)
C15 C14 C19 N2 179.71(16)
C13 C14 C19 N2 2.29(19)
N1 C13 C20 O1 -51.0(2)
C14 C13 C20 O1 -172.99(17)
C1 C13 C20 O1 70.6(2)
N1 C13 C20 N2 131.93(15)
C14 C13 C20 N2 9.96(17)
C1 C13 C20 N2 -106.49(16)
N2 C21 C22 C23 -114.7(2)
N2 C21 C22 C27 66.9(3)
C27 C22 C23 C24 1.0(4)
C21 C22 C23 C24 -177.5(3)
C22 C23 C24 C25 0.8(5)
C23 C24 C25 C26 -1.9(5)
C24 C25 C26 C27 1.1(4)
C23 C22 C27 C26 -1.8(3)
C21 C22 C27 C26 176.7(2)
C25 C26 C27 C22 0.8(4)
C12 C11 C28 N3 9(5)
C10 C11 C28 N3 -176(5)
N4 C12 N1 C29 -18.6(3)
C11 C12 N1 C29 163.97(18)
N4 C12 N1 C13 155.19(17)
C11 C12 N1 C13 -22.2(2)
O2 C29 N1 C12 -24.1(3)
O3 C29 N1 C12 156.12(16)
O2 C29 N1 C13 162.0(2)
O3 C29 N1 C13 -17.8(2)
C14 C13 N1 C12 -103.94(18)
C1 C13 N1 C12 24.6(2)
C20 C13 N1 C12 142.45(16)
C14 C13 N1 C29 69.9(2)
C1 C13 N1 C29 -161.52(16)
C20 C13 N1 C29 -43.7(2)
O1 C20 N2 C19 173.64(18)
C13 C20 N2 C19 -9.35(18)
O1 C20 N2 C21 0.1(3)
C13 C20 N2 C21 177.07(16)
C18 C19 N2 C20 -173.49(18)
C14 C19 N2 C20 4.70(19)
C18 C19 N2 C21 -0.1(3)
C14 C19 N2 C21 178.06(16)
C22 C21 N2 C20 -97.3(2)
C22 C21 N2 C19 90.1(2)
O2 C29 O3 C30 -7.8(3)
N1 C29 O3 C30 171.95(15)
C33 C30 O3 C29 179.95(17)
C31 C30 O3 C29 61.2(2)
C32 C30 O3 C29 -63.2(2)
